data_7221234
loop_
_publ_author_name
'Mueller, U.'

_publ_section_title
;
 Die Kristallstruktur des Antimonfluoridchlorids Sb Cl4(+) (Sb2 F10.5
 Cl0.5)(-)
;
_journal_name_full
;
Zeitschrift fuer Naturforschung, Teil B. Anorganische Chemie, Organische 
Chemie (33,1978-41,1986)
;
_journal_page_first 681
_journal_page_last 684
_journal_volume 34
_journal_year 1979
_chemical_formula_sum 'Cl4.48 F10.52 Sb3'
_chemical_name_systematic '(Sb Cl4) (Sb2 F10.52 Cl0.48)'
_space_group_IT_number 14
_symmetry_space_group_name_Hall '-P 2yn'
_symmetry_space_group_name_H-M 'P 1 21/n 1'
_cell_angle_alpha 90
_cell_angle_beta 95.9
_cell_angle_gamma 90
_cell_formula_units_Z 4
_cell_length_a 11.63
_cell_length_b 10.55
_cell_length_c 12.96
_cell_volume 1581.723
_citation_journal_id_ASTM ZNBAD2
_cod_data_source_file Mueller_ZNBAD2_1979_381.cif
_cod_data_source_block Cl4.48F10.52Sb3
_cod_original_sg_symbol_Hall '-P 2ybc (x-z,y,z)'
_cod_database_code 7221234

loop_
_symmetry_equiv_pos_as_xyz
x,y,z
-x+1/2,y+1/2,-z+1/2
-x,-y,-z
x-1/2,-y-1/2,z-1/2

loop_
_atom_site_label
_atom_site_type_symbol
_atom_site_fract_x
_atom_site_fract_y
_atom_site_fract_z
_atom_site_occupancy
_atom_site_U_iso_or_equiv
Cl2 Cl-1 0.0679 0.1755 0.4911 1 0.0
Sb1 Sb+5 0.112 0.1432 0.3308 1 0.0
F11 F-1 0.2175 0.2008 -0.0613 1 0.0
F4 F-1 0.2612 0.4229 0.0185 1 0.0
Cl4 Cl-1 0.0517 -0.0505 0.2843 1 0.0
F2 F-1 0.1625 0.5453 -0.1502 1 0.0
F1 F-1 0.0539 0.3624 -0.0421 1 0.0
F8 F-1 0.3792 0.1536 0.0923 1 0.0
Cl1 Cl-1 0.0185 0.2816 0.227 1 0.0
Sb3 Sb+5 0.2718 0.0484 0.0231 1 0.0
Cl3 Cl-1 0.3015 0.1555 0.3343 1 0.0
F3 F-1 0.3268 0.3735 -0.153 1 0.0
F9 F-1 0.1684 0.0988 0.1143 1 0.0
Cl6 Cl-1 0.1318 -0.0668 -0.0616 0.39 0.0
F6 F-1 0.1536 -0.0495 -0.0496 0.61 0.0
Cl5 Cl-1 0.1002 0.2923 -0.2512 0.09 0.0
Sb2 Sb+5 0.1867 0.3769 -0.1078 1 0.0
F5 F-1 0.1141 0.3058 -0.2355 0.91 0.0
F10 F-1 0.3223 -0.084 0.1105 1 0.0
F7 F-1 0.3773 0.0166 -0.0781 1 0.0
